data_7231667
loop_
_publ_author_name
'Joharian, Monika'
'Morsali, Ali'
'Azhdari Tehrani, Alireza'
'Carlucci, Lucia'
'Proserpio, Davide M.'

_publ_section_title
;
 Water-stable fluorinated metal--organic frameworks (F-MOFs) with
 hydrophobic properties as efficient and highly active heterogeneous
 catalysts in aqueous solution
;
_journal_issue 23
_journal_name_full 'Green Chemistry'
_journal_page_first 5336
_journal_paper_doi 10.1039/C8GC02367K
_journal_volume 20
_journal_year 2018
_chemical_formula_sum 'C51 H37 F12 N5 O9 Zn2'
_chemical_formula_weight 1222.59
_space_group_crystal_system monoclinic
_space_group_IT_number 15
_space_group_name_Hall '-C 2yc'
_space_group_name_H-M_alt 'C 1 2/c 1'
_symmetry_space_group_name_Hall '-C 2yc'
_symmetry_space_group_name_H-M 'C 1 2/c 1'
_atom_sites_solution_hydrogens geom
_audit_creation_method SHELXL-2016/6
_audit_update_record
;
2018-06-28 deposited with the CCDC.
2018-10-16 downloaded from the CCDC.
;
_cell_angle_alpha 90
_cell_angle_beta 99.2400(10)
_cell_angle_gamma 90
_cell_formula_units_Z 4
_cell_length_a 27.5380(19)
_cell_length_b 7.8870(6)
_cell_length_c 23.3280(16)
_cell_measurement_reflns_used 7155
_cell_measurement_temperature 150(2)
_cell_measurement_theta_max 24.66
_cell_measurement_theta_min 2.50
_cell_volume 5000.9(6)
_computing_structure_refinement 'SHELXL-2016/6 (Sheldrick, 2016)'
_diffrn_ambient_temperature 150(2)
_diffrn_measured_fraction_theta_full 1.000
_diffrn_measured_fraction_theta_max 0.947
_diffrn_measurement_device_type 'Bruker APEX-II CCD'
_diffrn_measurement_method '\f and \w scans'
_diffrn_radiation_type MoK\a
_diffrn_radiation_wavelength 0.71073
_diffrn_reflns_av_R_equivalents 0.0927
_diffrn_reflns_av_unetI/netI 0.0733
_diffrn_reflns_Laue_measured_fraction_full 1.000
_diffrn_reflns_Laue_measured_fraction_max 0.947
_diffrn_reflns_limit_h_max 39
_diffrn_reflns_limit_h_min -39
_diffrn_reflns_limit_k_max 11
_diffrn_reflns_limit_k_min -11
_diffrn_reflns_limit_l_max 34
_diffrn_reflns_limit_l_min -34
_diffrn_reflns_number 57754
_diffrn_reflns_point_group_measured_fraction_full 1.000
_diffrn_reflns_point_group_measured_fraction_max 0.947
_diffrn_reflns_theta_full 25.242
_diffrn_reflns_theta_max 31.785
_diffrn_reflns_theta_min 1.498
_exptl_absorpt_coefficient_mu 1.067
_exptl_absorpt_correction_T_max 0.7463
_exptl_absorpt_correction_T_min 0.6930
_exptl_absorpt_correction_type empirical
_exptl_absorpt_process_details sadabs
_exptl_crystal_colour 'pale yellow'
_exptl_crystal_density_diffrn 1.624
_exptl_crystal_description plate
_exptl_crystal_F_000 2472
_exptl_crystal_size_max 0.016
_exptl_crystal_size_mid 0.010
_exptl_crystal_size_min 0.003
_refine_diff_density_max 1.300
_refine_diff_density_min -1.174
_refine_diff_density_rms 0.105
_refine_ls_extinction_method none
_refine_ls_goodness_of_fit_ref 1.033
_refine_ls_hydrogen_treatment constr
_refine_ls_matrix_type full
_refine_ls_number_parameters 349
_refine_ls_number_reflns 8088
_refine_ls_number_restraints 4
_refine_ls_restrained_S_all 1.036
_refine_ls_R_factor_all 0.1107
_refine_ls_R_factor_gt 0.0568
_refine_ls_shift/su_max 0.001
_refine_ls_shift/su_mean 0.000
_refine_ls_structure_factor_coef Fsqd
_refine_ls_weighting_details 'w=1/[\s^2^(Fo^2^)+(0.0687P)^2^+7.9436P] where P=(Fo^2^+2Fc^2^)/3'
_refine_ls_weighting_scheme calc
_refine_ls_wR_factor_gt 0.1279
_refine_ls_wR_factor_ref 0.1470
_reflns_Friedel_coverage 0.000
_reflns_number_gt 5089
_reflns_number_total 8088
_reflns_threshold_expression 'I > 2\s(I)'
_cod_data_source_file c8gc02367k2.cif
_cod_data_source_block TMU-47
_cod_depositor_comments 'Adding full bibliography for 7231667.cif.'
_cod_database_code 7231667
_shelx_shelxl_version_number 2016/6
_shelx_space_group_comment
;
The symmetry employed for this shelxl refinement is uniquely defined
by the following loop, which should always be used as a source of
symmetry information in preference to the above space-group names.
They are only intended as comments.
;

loop_
_space_group_symop_operation_xyz
'x, y, z'
'-x, y, -z+1/2'
'x+1/2, y+1/2, z'
'-x+1/2, y+1/2, -z+1/2'
'-x, -y, -z'
'x, -y, z-1/2'
'-x+1/2, -y+1/2, -z'
'x+1/2, -y+1/2, z-1/2'

loop_
_atom_site_label
_atom_site_type_symbol
_atom_site_fract_x
_atom_site_fract_y
_atom_site_fract_z
_atom_site_U_iso_or_equiv
_atom_site_adp_type
_atom_site_occupancy
_atom_site_site_symmetry_order
_atom_site_calc_flag
_atom_site_refinement_flags_posn
_atom_site_refinement_flags_adp
_atom_site_refinement_flags_occupancy
Zn1 Zn 0.53608(2) 0.13950(4) 0.00185(2) 0.01772(10) Uani 1 1 d . . .
F3 F 0.66751(8) -0.8377(3) -0.14071(9) 0.0365(5) Uani 1 1 d . . .
O4 O 0.56899(8) -0.0417(3) -0.04139(10) 0.0286(5) Uani 1 1 d . . .
F2 F 0.73075(8) -0.8015(3) -0.18254(10) 0.0443(5) Uani 1 1 d . . .
O3 O 0.48456(8) 0.2547(3) 0.04266(10) 0.0258(5) Uani 1 1 d . . .
C11 C 0.63154(12) -0.3235(4) 0.25100(13) 0.0266(7) Uani 1 1 d . . .
O1 O 0.55642(9) 0.0030(3) 0.07651(10) 0.0329(5) Uani 1 1 d . . .
F6 F 0.68050(9) -0.3528(3) -0.25736(9) 0.0440(5) Uani 1 1 d . . .
F1 F 0.72038(8) -0.6457(3) -0.11051(9) 0.0408(5) Uani 1 1 d . . .
F4 F 0.72174(9) -0.5776(3) -0.26842(10) 0.0515(6) Uani 1 1 d . . .
C23 C 0.69926(12) 0.7047(5) 0.02888(15) 0.0305(7) Uani 1 1 d . . .
C2 C 0.58379(10) -0.2919(4) -0.09106(12) 0.0187(5) Uani 1 1 d . . .
C3 C 0.56972(10) -0.4561(4) -0.10795(12) 0.0208(6) Uani 1 1 d . . .
H3 H 0.542208 -0.504336 -0.095966 0.025 Uiso 1 1 calc R U .
C17 C 0.54085(12) -0.1289(4) 0.09768(13) 0.0251(6) Uani 1 1 d . . .
O2 O 0.49621(9) 0.2120(3) -0.07585(10) 0.0311(5) Uani 1 1 d . . .
C1 C 0.55370(11) -0.1881(4) -0.05550(12) 0.0197(6) Uani 1 1 d . . .
N1 N 0.59136(9) 0.3115(3) 0.01548(11) 0.0207(5) Uani 1 1 d . . .
C5 C 0.59667(11) -0.5482(4) -0.14268(13) 0.0247(6) Uani 1 1 d . . .
H5 H 0.586861 -0.657674 -0.153902 0.030 Uiso 1 1 calc R U .
C8 C 0.66659(12) -0.5902(4) -0.19912(14) 0.0271(7) Uani 1 1 d . . .
C7 C 0.63815(11) -0.4792(4) -0.16101(13) 0.0225(6) Uani 1 1 d . . .
C6 C 0.65298(11) -0.3171(4) -0.14260(14) 0.0260(7) Uani 1 1 d . . .
H6 H 0.681175 -0.270377 -0.153382 0.031 Uiso 1 1 calc R U .
C18 C 0.63449(13) 0.2872(4) -0.00220(16) 0.0340(8) Uani 1 1 d . . .
H18 H 0.640035 0.183767 -0.019150 0.041 Uiso 1 1 calc R U .
N2 N 0.73419(11) 0.6804(4) 0.00030(15) 0.0405(8) Uani 1 1 d . . .
C16 C 0.57119(12) -0.1934(4) 0.15302(13) 0.0269(7) Uani 1 1 d . . .
C4 C 0.62588(11) -0.2245(4) -0.10815(13) 0.0235(6) Uani 1 1 d . . .
H4 H 0.636033 -0.115768 -0.096336 0.028 Uiso 1 1 calc R U .
C22 C 0.66325(12) 0.5632(4) 0.02761(14) 0.0280(7) Uani 1 1 d . . .
F5 F 0.74105(8) -0.4259(3) -0.19185(10) 0.0457(6) Uani 1 1 d . . .
C13 C 0.59123(13) -0.4146(5) 0.22369(14) 0.0314(7) Uani 1 1 d . . .
H13 H 0.584427 -0.520581 0.237965 0.038 Uiso 1 1 calc R U .
C19 C 0.58468(13) 0.4589(4) 0.04049(15) 0.0313(7) Uani 1 1 d . . .
H19 H 0.555136 0.477163 0.054026 0.038 Uiso 1 1 calc R U .
C12 C 0.64114(13) -0.1654(4) 0.22885(15) 0.0304(7) Uani 1 1 d . . .
H12 H 0.667918 -0.102301 0.246632 0.037 Uiso 1 1 calc R U .
C10 C 0.70282(13) -0.4847(5) -0.22927(16) 0.0364(9) Uani 1 1 d . . .
C21 C 0.61950(13) 0.5866(5) 0.04741(15) 0.0338(8) Uani 1 1 d . . .
H21 H 0.613271 0.687732 0.065391 0.041 Uiso 1 1 calc R U .
C14 C 0.61093(13) -0.1015(4) 0.18037(14) 0.0310(7) Uani 1 1 d . . .
H14 H 0.617539 0.004624 0.166084 0.037 Uiso 1 1 calc R U .
C15 C 0.56112(13) -0.3501(4) 0.17569(14) 0.0316(7) Uani 1 1 d . . .
H15 H 0.533902 -0.411873 0.158384 0.038 Uiso 1 1 calc R U .
C9 C 0.69671(12) -0.7200(5) -0.15828(15) 0.0317(8) Uani 1 1 d . . .
C20 C 0.67141(12) 0.4075(5) 0.00329(16) 0.0335(8) Uani 1 1 d . . .
H20 H 0.701179 0.384410 -0.009091 0.040 Uiso 1 1 calc R U .
C24 C 0.68994(17) 0.8619(6) 0.0603(2) 0.0640(15) Uani 1 1 d . . .
H24A H 0.661225 0.846969 0.078290 0.096 Uiso 1 1 calc R U .
H24B H 0.717792 0.885711 0.089591 0.096 Uiso 1 1 calc R U .
H24C H 0.684784 0.954752 0.033414 0.096 Uiso 1 1 calc R U .
C101 C 0.5347(3) 0.0339(9) 0.7911(3) 0.095(2) Uiso 1 1 d D . .
H10A H 0.516702 0.106712 0.813161 0.143 Uiso 1 1 calc R U .
H10B H 0.555235 -0.040830 0.817009 0.143 Uiso 1 1 calc R U .
H10C H 0.554870 0.101534 0.770045 0.143 Uiso 1 1 calc R U .
N100 N 0.500000 -0.0667(9) 0.750000 0.087(2) Uani 1 2 d DS T P
O100 O 0.4935(4) -0.3354(11) 0.7275(4) 0.100 Uiso 0.5 1 d D U P
C102 C 0.5115(5) -0.1821(16) 0.7120(6) 0.100 Uiso 0.5 1 d D U P
H102 H 0.528429 -0.162216 0.681225 0.120 Uiso 0.5 1 calc R U P

loop_
_atom_site_aniso_label
_atom_site_aniso_U_11
_atom_site_aniso_U_22
_atom_site_aniso_U_33
_atom_site_aniso_U_23
_atom_site_aniso_U_13
_atom_site_aniso_U_12
Zn1 0.01746(16) 0.01612(16) 0.02140(16) -0.00055(14) 0.00866(11) -0.00571(13)
F3 0.0383(11) 0.0334(12) 0.0388(11) 0.0005(9) 0.0088(9) 0.0001(9)
O4 0.0274(12) 0.0225(11) 0.0393(13) -0.0111(10) 0.0150(10) -0.0078(9)
F2 0.0325(11) 0.0542(14) 0.0487(13) -0.0153(11) 0.0140(10) 0.0101(10)
O3 0.0228(11) 0.0229(11) 0.0353(12) -0.0060(9) 0.0156(9) -0.0031(9)
C11 0.0283(16) 0.0324(18) 0.0216(14) 0.0065(12) 0.0116(12) 0.0043(13)
O1 0.0383(13) 0.0316(13) 0.0294(12) 0.0141(10) 0.0068(10) -0.0020(11)
F6 0.0550(14) 0.0438(13) 0.0395(12) 0.0003(10) 0.0264(11) -0.0127(11)
F1 0.0327(11) 0.0514(13) 0.0367(11) -0.0132(10) 0.0001(9) 0.0008(10)
F4 0.0556(14) 0.0566(14) 0.0539(14) -0.0184(12) 0.0437(12) -0.0118(12)
C23 0.0266(17) 0.0329(18) 0.0331(17) -0.0050(14) 0.0079(14) -0.0128(14)
C2 0.0179(13) 0.0197(13) 0.0193(13) -0.0020(11) 0.0050(11) -0.0033(11)
C3 0.0176(13) 0.0237(15) 0.0223(14) -0.0028(11) 0.0074(11) -0.0052(11)
C17 0.0292(16) 0.0280(16) 0.0211(14) 0.0028(13) 0.0131(12) 0.0049(13)
O2 0.0347(13) 0.0345(13) 0.0243(11) 0.0070(10) 0.0055(10) -0.0048(11)
C1 0.0219(14) 0.0200(14) 0.0176(13) -0.0002(10) 0.0043(11) -0.0010(11)
N1 0.0200(12) 0.0213(12) 0.0227(12) -0.0006(10) 0.0092(10) -0.0061(10)
C5 0.0288(16) 0.0225(15) 0.0249(15) -0.0076(12) 0.0112(12) -0.0072(12)
C8 0.0259(16) 0.0312(17) 0.0274(16) -0.0089(13) 0.0142(13) -0.0058(13)
C7 0.0208(14) 0.0278(16) 0.0205(14) -0.0072(12) 0.0078(11) -0.0050(12)
C6 0.0203(15) 0.0296(17) 0.0310(16) -0.0047(13) 0.0127(12) -0.0099(12)
C18 0.0329(18) 0.0249(17) 0.048(2) -0.0084(15) 0.0175(16) -0.0058(14)
N2 0.0344(17) 0.0379(18) 0.054(2) -0.0114(15) 0.0212(15) -0.0183(13)
C16 0.0337(17) 0.0284(16) 0.0210(15) 0.0043(12) 0.0120(13) 0.0029(13)
C4 0.0239(15) 0.0227(15) 0.0260(15) -0.0053(12) 0.0104(12) -0.0081(12)
C22 0.0247(16) 0.0325(18) 0.0268(16) -0.0042(14) 0.0045(13) -0.0089(13)
F5 0.0301(11) 0.0566(14) 0.0551(14) -0.0152(12) 0.0213(10) -0.0184(10)
C13 0.0404(19) 0.0273(16) 0.0283(16) 0.0084(13) 0.0111(14) -0.0013(14)
C19 0.0303(17) 0.0313(18) 0.0348(18) -0.0097(14) 0.0130(14) -0.0094(14)
C12 0.0304(17) 0.0333(19) 0.0289(16) 0.0087(14) 0.0089(13) -0.0046(14)
C10 0.0363(19) 0.042(2) 0.0361(19) -0.0118(16) 0.0224(16) -0.0095(16)
C21 0.0344(18) 0.0327(18) 0.0366(19) -0.0139(15) 0.0128(15) -0.0115(15)
C14 0.0386(19) 0.0292(17) 0.0274(16) 0.0093(13) 0.0119(14) -0.0015(14)
C15 0.0370(18) 0.0332(18) 0.0250(16) 0.0046(14) 0.0060(13) -0.0039(15)
C9 0.0268(17) 0.0381(19) 0.0321(18) -0.0139(15) 0.0101(14) -0.0024(15)
C20 0.0237(16) 0.0324(18) 0.048(2) -0.0064(15) 0.0171(15) -0.0068(14)
C24 0.054(3) 0.053(3) 0.094(4) -0.040(3) 0.038(3) -0.034(2)
N100 0.089(5) 0.052(4) 0.128(6) 0.000 0.043(5) 0.000

loop_
_atom_type_symbol
_atom_type_description
_atom_type_scat_dispersion_real
_atom_type_scat_dispersion_imag
_atom_type_scat_source
C C 0.0033 0.0016 'International Tables Vol C Tables 4.2.6.8 and 6.1.1.4'
H H 0.0000 0.0000 'International Tables Vol C Tables 4.2.6.8 and 6.1.1.4'
N N 0.0061 0.0033 'International Tables Vol C Tables 4.2.6.8 and 6.1.1.4'
O O 0.0106 0.0060 'International Tables Vol C Tables 4.2.6.8 and 6.1.1.4'
F F 0.0171 0.0103 'International Tables Vol C Tables 4.2.6.8 and 6.1.1.4'
Zn Zn 0.2839 1.4301 'International Tables Vol C Tables 4.2.6.8 and 6.1.1.4'

loop_
_geom_angle_atom_site_label_1
_geom_angle_atom_site_label_2
_geom_angle_atom_site_label_3
_geom_angle
_geom_angle_site_symmetry_1
_geom_angle_site_symmetry_3
N1 Zn1 O4 99.46(9) . .
N1 Zn1 O3 100.92(9) . .
O4 Zn1 O3 159.52(9) . .
N1 Zn1 O2 103.58(10) . .
O4 Zn1 O2 88.60(10) . .
O3 Zn1 O2 88.54(9) . .
N1 Zn1 O1 97.05(10) . .
O4 Zn1 O1 88.26(10) . .
O3 Zn1 O1 87.31(10) . .
O2 Zn1 O1 159.37(10) . .
N1 Zn1 Zn1 170.94(8) . 5_655
O4 Zn1 Zn1 79.30(6) . 5_655
O3 Zn1 Zn1 80.26(6) . 5_655
O2 Zn1 Zn1 85.39(7) . 5_655
O1 Zn1 Zn1 73.99(7) . 5_655
C1 O4 Zn1 128.06(19) . .
C1 O3 Zn1 126.65(19) 5_655 .
C13 C11 C12 118.6(3) . .
C13 C11 C8 118.3(3) . 6_546
C12 C11 C8 122.8(3) . 6_546
C17 O1 Zn1 134.9(2) . .
N2 C23 C24 126.3(3) . .
N2 C23 C22 115.7(3) . .
C24 C23 C22 117.9(3) . .
C3 C2 C4 118.8(3) . .
C3 C2 C1 120.7(2) . .
C4 C2 C1 120.5(3) . .
C5 C3 C2 120.1(3) . .
O2 C17 O1 125.6(3) 5_655 .
O2 C17 C16 118.3(3) 5_655 .
O1 C17 C16 116.0(3) . .
C17 O2 Zn1 120.1(2) 5_655 .
O4 C1 O3 125.5(3) . 5_655
O4 C1 C2 117.0(3) . .
O3 C1 C2 117.4(3) 5_655 .
C19 N1 C18 117.1(3) . .
C19 N1 Zn1 120.1(2) . .
C18 N1 Zn1 122.7(2) . .
C3 C5 C7 121.1(3) . .
C11 C8 C9 112.4(3) 6_545 .
C11 C8 C7 111.7(3) 6_545 .
C9 C8 C7 106.9(3) . .
C11 C8 C10 105.3(3) 6_545 .
C9 C8 C10 108.3(3) . .
C7 C8 C10 112.3(3) . .
C6 C7 C5 118.6(3) . .
C6 C7 C8 123.2(3) . .
C5 C7 C8 118.1(3) . .
C4 C6 C7 120.3(3) . .
N1 C18 C20 123.5(3) . .
C23 N2 N2 114.3(4) . 7_665
C14 C16 C15 118.9(3) . .
C14 C16 C17 120.5(3) . .
C15 C16 C17 120.6(3) . .
C6 C4 C2 121.0(3) . .
C21 C22 C20 117.8(3) . .
C21 C22 C23 120.7(3) . .
C20 C22 C23 121.4(3) . .
C15 C13 C11 120.9(3) . .
N1 C19 C21 123.2(3) . .
C14 C12 C11 120.2(3) . .
F6 C10 F5 107.7(3) . .
F6 C10 F4 107.0(3) . .
F5 C10 F4 106.4(3) . .
F6 C10 C8 111.3(3) . .
F5 C10 C8 112.7(3) . .
F4 C10 C8 111.4(3) . .
C22 C21 C19 119.6(3) . .
C16 C14 C12 120.9(3) . .
C13 C15 C16 120.4(3) . .
F1 C9 F3 106.7(3) . .
F1 C9 F2 106.5(3) . .
F3 C9 F2 107.1(3) . .
F1 C9 C8 111.5(3) . .
F3 C9 C8 111.1(3) . .
F2 C9 C8 113.7(3) . .
C18 C20 C22 118.8(3) . .
C102 N100 C102 94.7(13) . 2_656
C102 N100 C101 97.6(7) . 2_656
C102 N100 C101 126.7(7) 2_656 2_656
C102 N100 C101 126.7(7) . .
C102 N100 C101 97.6(7) 2_656 .
C101 N100 C101 114.8(7) 2_656 .
O100 O100 C102 100.5(9) 2_656 .
O100 O100 C102 46.1(6) 2_656 2_656
C102 O100 C102 72.8(10) . 2_656
N100 C102 O100 106.8(11) . .
N100 C102 O100 83.5(9) . 2_656
O100 C102 O100 33.4(6) . 2_656
N100 C102 C102 42.6(6) . 2_656
O100 C102 C102 65.4(7) . 2_656
O100 C102 C102 41.8(5) 2_656 2_656

loop_
_geom_bond_atom_site_label_1
_geom_bond_atom_site_label_2
_geom_bond_distance
_geom_bond_site_symmetry_2
Zn1 N1 2.026(2) .
Zn1 O4 2.043(2) .
Zn1 O3 2.044(2) .
Zn1 O2 2.044(2) .
Zn1 O1 2.048(2) .
Zn1 Zn1 2.9568(6) 5_655
F3 C9 1.335(4) .
O4 C1 1.254(4) .
F2 C9 1.336(4) .
O3 C1 1.256(3) 5_655
C11 C13 1.388(5) .
C11 C12 1.391(4) .
C11 C8 1.546(4) 6_546
O1 C17 1.256(4) .
F6 C10 1.327(5) .
F1 C9 1.333(4) .
F4 C10 1.340(4) .
C23 N2 1.270(4) .
C23 C24 1.483(5) .
C23 C22 1.490(4) .
C2 C3 1.390(4) .
C2 C4 1.391(4) .
C2 C1 1.505(4) .
C3 C5 1.388(4) .
C17 O2 1.251(4) 5_655
C17 C16 1.509(4) .
N1 C19 1.326(4) .
N1 C18 1.332(4) .
C5 C7 1.393(4) .
C8 C9 1.546(5) .
C8 C7 1.547(4) .
C8 C10 1.552(5) .
C7 C6 1.389(4) .
C6 C4 1.389(4) .
C18 C20 1.381(5) .
N2 N2 1.402(6) 7_665
C16 C14 1.381(5) .
C16 C15 1.390(5) .
C22 C21 1.370(5) .
C22 C20 1.386(5) .
F5 C10 1.338(4) .
C13 C15 1.379(5) .
C19 C21 1.382(5) .
C12 C14 1.387(5) .
C101 N100 1.473(7) .
N100 C102 1.343(12) .
N100 C102 1.343(12) 2_656
O100 O100 1.053(16) 2_656
O100 C102 1.377(13) .
O100 C102 1.880(16) 2_656
C102 C102 1.98(3) 2_656
